data_7061915
loop_
_publ_author_name
'Li, Duo-Fu'
'Zhao, Peng-Ju'
'Deng, Xiang-Hong'
'Wu, Yao-Zhen'
'He, Xiao-Li'
'Liu, Dong-Sheng'
'Li, Yong-Xiu'
'Sui, Yan'

_publ_section_title
;
 A new organic--inorganic hybrid perovskite ferroelectric
 [ClCH2CH2N(CH3)3][PbBr3] and Its PVDF matrix-assisted highly-oriented
 flexible ferroelectric films
;
_journal_issue 40
_journal_name_full 'New Journal of Chemistry'
_journal_page_first 19391
_journal_page_last 19400
_journal_paper_doi 10.1039/D2NJ03613D
_journal_volume 46
_journal_year 2022
_chemical_formula_moiety 'C5 H13 Br3 Cl N Pb'
_chemical_formula_sum 'C5 H13 Br3 Cl N Pb'
_chemical_formula_weight 569.53
_space_group_crystal_system monoclinic
_space_group_IT_number 9
_space_group_name_Hall 'C -2yc'
_space_group_name_H-M_alt 'C 1 c 1'
_atom_sites_solution_hydrogens geom
_audit_creation_method SHELXL-2014
_audit_update_record
;
2022-07-09 deposited with the CCDC.	2022-09-20 downloaded from the CCDC.
;
_cell_angle_alpha 90
_cell_angle_beta 96.279(4)
_cell_angle_gamma 90
_cell_formula_units_Z 4
_cell_length_a 9.0546(5)
_cell_length_b 17.6736(8)
_cell_length_c 8.1163(3)
_cell_measurement_reflns_used 3708
_cell_measurement_temperature 332.99(11)
_cell_measurement_theta_max 30.9150
_cell_measurement_theta_min 2.2930
_cell_volume 1291.04(10)
_computing_cell_refinement 'CrysAlisPro 1.171.41.112a (Rigaku OD, 2021)'
_computing_data_collection 'CrysAlisPro 1.171.41.112a (Rigaku OD, 2021)'
_computing_data_reduction 'CrysAlisPro 1.171.41.112a (Rigaku OD, 2021)'
_computing_structure_refinement 'SHELXL-2014 (Sheldrick, 2014)'
_diffrn_ambient_temperature 332.99(11)
_diffrn_measured_fraction_theta_full 1.000
_diffrn_measured_fraction_theta_max 1.000
_diffrn_measurement_device_type 'XtaLAB Synergy R, HyPix'
_diffrn_radiation_type MoK\a
_diffrn_radiation_wavelength 0.71073
_diffrn_reflns_av_R_equivalents 0.0377
_diffrn_reflns_av_unetI/netI 0.0429
_diffrn_reflns_Laue_measured_fraction_full 1.000
_diffrn_reflns_Laue_measured_fraction_max 1.000
_diffrn_reflns_limit_h_max 10
_diffrn_reflns_limit_h_min -10
_diffrn_reflns_limit_k_max 21
_diffrn_reflns_limit_k_min -21
_diffrn_reflns_limit_l_max 9
_diffrn_reflns_limit_l_min -9
_diffrn_reflns_number 6242
_diffrn_reflns_point_group_measured_fraction_full 0.923
_diffrn_reflns_point_group_measured_fraction_max 0.917
_diffrn_reflns_theta_full 25.242
_diffrn_reflns_theta_max 25.482
_diffrn_reflns_theta_min 2.305
_diffrn_source 'micro-focus sealed X-ray tube'
_exptl_absorpt_coefficient_mu 22.513
_exptl_absorpt_correction_T_max 1.00000
_exptl_absorpt_correction_T_min 0.21586
_exptl_absorpt_correction_type multi-scan
_exptl_absorpt_process_details
;
CrysAlisPro 1.171.41.112a (Rigaku Oxford Diffraction, 2021)
Empirical absorption correction using spherical harmonics,
implemented in SCALE3 ABSPACK scaling algorithm.
;
_exptl_crystal_colour colorless
_exptl_crystal_density_diffrn 2.930
_exptl_crystal_description block
_exptl_crystal_F_000 1016
_refine_diff_density_max 0.793
_refine_diff_density_min -0.745
_refine_diff_density_rms 0.131
_refine_ls_abs_structure_details
;
 Flack x determined using 869 quotients [(I+)-(I-)]/[(I+)+(I-)]
 (Parsons, Flack and Wagner, Acta Cryst. B69 (2013) 249-259).
;
_refine_ls_abs_structure_Flack -0.009(11)
_refine_ls_extinction_coef 0.00173(13)
_refine_ls_extinction_expression Fc^*^=kFc[1+0.001xFc^2^\l^3^/sin(2\q)]^-1/4^
_refine_ls_extinction_method SHELXL
_refine_ls_goodness_of_fit_ref 1.005
_refine_ls_hydrogen_treatment constr
_refine_ls_matrix_type full
_refine_ls_number_parameters 104
_refine_ls_number_reflns 2189
_refine_ls_number_restraints 2
_refine_ls_restrained_S_all 1.004
_refine_ls_R_factor_all 0.0283
_refine_ls_R_factor_gt 0.0256
_refine_ls_shift/su_max 0.000
_refine_ls_shift/su_mean 0.000
_refine_ls_structure_factor_coef Fsqd
_refine_ls_weighting_details 'w=1/[\s^2^(Fo^2^)+(0.0260P)^2^] where P=(Fo^2^+2Fc^2^)/3'
_refine_ls_weighting_scheme calc
_refine_ls_wR_factor_gt 0.0569
_refine_ls_wR_factor_ref 0.0576
_reflns_Friedel_coverage 0.827
_reflns_Friedel_fraction_full 0.846
_reflns_Friedel_fraction_max 0.834
_reflns_number_gt 2037
_reflns_number_total 2189
_reflns_threshold_expression 'I > 2\s(I)'
_cod_data_source_file d2nj03613d2.cif
_cod_data_source_block cc
_cod_depositor_comments 'Adding full bibliography for 7061914--7061917.cif.'
_cod_original_sg_symbol_H-M 'C c'
_cod_database_code 7061915
_shelx_space_group_comment
;
The symmetry employed for this shelxl refinement is uniquely defined
by the following loop, which should always be used as a source of
symmetry information in preference to the above space-group names.
They are only intended as comments.
;
_shelxl_version_number 2014-3

loop_
_space_group_symop_operation_xyz
'x, y, z'
'x, -y, z+1/2'
'x+1/2, y+1/2, z'
'x+1/2, -y+1/2, z+1/2'

loop_
_atom_site_label
_atom_site_type_symbol
_atom_site_fract_x
_atom_site_fract_y
_atom_site_fract_z
_atom_site_U_iso_or_equiv
_atom_site_adp_type
_atom_site_occupancy
_atom_site_site_symmetry_order
_atom_site_calc_flag
_atom_site_refinement_flags_posn
_atom_site_refinement_flags_adp
_atom_site_refinement_flags_occupancy
_atom_site_disorder_assembly
_atom_site_disorder_group
Pb1 Pb 0.08938(11) -0.00285(2) -0.00474(11) 0.03983(16) Uani 1 1 d . . . . .
Br1 Br 0.32296(14) 0.04930(8) 0.25800(15) 0.0537(4) Uani 1 1 d . . . . .
Br3 Br 0.08162(14) 0.13147(6) -0.19921(15) 0.0493(3) Uani 1 1 d . . . . .
Br2 Br -0.12861(16) 0.06258(9) 0.20095(16) 0.0642(4) Uani 1 1 d . . . . .
Cl1 Cl 0.0549(5) 0.2896(2) 0.5572(4) 0.0709(10) Uani 1 1 d . . . . .
C1 C 0.0252(17) 0.3706(8) 0.4295(16) 0.061(4) Uani 1 1 d . . . . .
H1A H -0.0766 0.3695 0.3777 0.073 Uiso 1 1 calc R U . . .
H1B H 0.0359 0.4152 0.4995 0.073 Uiso 1 1 calc R U . . .
N1 N 0.1056(11) 0.3203(6) 0.1569(12) 0.045(2) Uani 1 1 d . . . . .
C2 C 0.1270(16) 0.3790(7) 0.2950(15) 0.055(3) Uani 1 1 d . . . . .
H2A H 0.2289 0.3762 0.3456 0.065 Uiso 1 1 calc R U . . .
H2B H 0.1122 0.4288 0.2461 0.065 Uiso 1 1 calc R U . . .
C4 C 0.1865(17) 0.2480(9) 0.2036(18) 0.072(4) Uani 1 1 d . . . . .
H4A H 0.1359 0.2213 0.2838 0.108 Uiso 1 1 calc R U . . .
H4B H 0.2861 0.2593 0.2502 0.108 Uiso 1 1 calc R U . . .
H4C H 0.1894 0.2171 0.1067 0.108 Uiso 1 1 calc R U . . .
C3 C -0.0542(16) 0.3026(10) 0.1016(19) 0.076(4) Uani 1 1 d . . . . .
H3A H -0.1055 0.3484 0.0664 0.114 Uiso 1 1 calc R U . . .
H3B H -0.0995 0.2807 0.1920 0.114 Uiso 1 1 calc R U . . .
H3C H -0.0599 0.2675 0.0110 0.114 Uiso 1 1 calc R U . . .
C5 C 0.177(2) 0.3521(12) 0.0115(19) 0.089(6) Uani 1 1 d . . . . .
H5A H 0.1669 0.3164 -0.0782 0.133 Uiso 1 1 calc R U . . .
H5B H 0.2804 0.3614 0.0445 0.133 Uiso 1 1 calc R U . . .
H5C H 0.1288 0.3986 -0.0240 0.133 Uiso 1 1 calc R U . . .

loop_
_atom_site_aniso_label
_atom_site_aniso_U_11
_atom_site_aniso_U_22
_atom_site_aniso_U_33
_atom_site_aniso_U_23
_atom_site_aniso_U_13
_atom_site_aniso_U_12
Pb1 0.0434(2) 0.0430(2) 0.0328(2) 0.00182(17) 0.00339(14) 0.00166(18)
Br1 0.0481(8) 0.0642(8) 0.0482(7) 0.0066(6) 0.0022(6) -0.0144(6)
Br3 0.0577(7) 0.0405(6) 0.0490(7) 0.0030(4) 0.0030(6) 0.0034(5)
Br2 0.0576(10) 0.0840(10) 0.0525(8) 0.0077(7) 0.0127(7) 0.0302(8)
Cl1 0.084(3) 0.081(2) 0.049(2) 0.0170(16) 0.0177(19) 0.000(2)
C1 0.068(10) 0.063(8) 0.053(9) -0.006(6) 0.019(7) 0.010(7)
N1 0.041(6) 0.064(6) 0.030(5) 0.002(4) 0.002(4) 0.001(5)
C2 0.072(10) 0.046(7) 0.048(8) -0.001(5) 0.016(7) 0.003(6)
C4 0.074(11) 0.068(9) 0.074(10) -0.005(7) 0.005(8) 0.032(7)
C3 0.049(8) 0.114(12) 0.064(10) -0.008(9) -0.003(7) -0.006(8)
C5 0.083(13) 0.136(16) 0.050(9) 0.014(9) 0.022(9) -0.024(11)

loop_
_atom_type_symbol
_atom_type_description
_atom_type_scat_dispersion_real
_atom_type_scat_dispersion_imag
_atom_type_scat_source
C C 0.0033 0.0016 'International Tables Vol C Tables 4.2.6.8 and 6.1.1.4'
H H 0.0000 0.0000 'International Tables Vol C Tables 4.2.6.8 and 6.1.1.4'
N N 0.0061 0.0033 'International Tables Vol C Tables 4.2.6.8 and 6.1.1.4'
Cl Cl 0.1484 0.1585 'International Tables Vol C Tables 4.2.6.8 and 6.1.1.4'
Br Br -0.2901 2.4595 'International Tables Vol C Tables 4.2.6.8 and 6.1.1.4'
Pb Pb -3.3944 10.1111 'International Tables Vol C Tables 4.2.6.8 and 6.1.1.4'

loop_
_geom_angle_atom_site_label_1
_geom_angle_atom_site_label_2
_geom_angle_atom_site_label_3
_geom_angle
_geom_angle_site_symmetry_1
_geom_angle_site_symmetry_3
_geom_angle_publ_flag
Br3 Pb1 Br2 90.54(4) . . ?
Br3 Pb1 Br1 96.39(4) . . ?
Br2 Pb1 Br1 86.58(5) . . ?
Br3 Pb1 Br2 83.23(4) . 2_554 ?
Br2 Pb1 Br2 99.18(6) . 2_554 ?
Br1 Pb1 Br2 174.22(5) . 2_554 ?
Br3 Pb1 Br1 81.64(4) . 2_554 ?
Br2 Pb1 Br1 172.02(5) . 2_554 ?
Br1 Pb1 Br1 92.70(5) . 2_554 ?
Br2 Pb1 Br1 81.54(4) 2_554 2_554 ?
Pb1 Br1 Pb1 83.36(4) . 2 ?
Pb1 Br2 Pb1 83.93(4) . 2 ?
C2 C1 Cl1 115.9(10) . . ?
C2 C1 H1A 108.3 . . ?
Cl1 C1 H1A 108.3 . . ?
C2 C1 H1B 108.3 . . ?
Cl1 C1 H1B 108.3 . . ?
H1A C1 H1B 107.4 . . ?
C3 N1 C4 109.1(11) . . ?
C3 N1 C5 108.9(12) . . ?
C4 N1 C5 105.9(11) . . ?
C3 N1 C2 113.7(10) . . ?
C4 N1 C2 112.0(10) . . ?
C5 N1 C2 106.9(11) . . ?
C1 C2 N1 115.2(11) . . ?
C1 C2 H2A 108.5 . . ?
N1 C2 H2A 108.5 . . ?
C1 C2 H2B 108.5 . . ?
N1 C2 H2B 108.5 . . ?
H2A C2 H2B 107.5 . . ?
N1 C4 H4A 109.5 . . ?
N1 C4 H4B 109.5 . . ?
H4A C4 H4B 109.5 . . ?
N1 C4 H4C 109.5 . . ?
H4A C4 H4C 109.5 . . ?
H4B C4 H4C 109.5 . . ?
N1 C3 H3A 109.5 . . ?
N1 C3 H3B 109.5 . . ?
H3A C3 H3B 109.5 . . ?
N1 C3 H3C 109.5 . . ?
H3A C3 H3C 109.5 . . ?
H3B C3 H3C 109.5 . . ?
N1 C5 H5A 109.5 . . ?
N1 C5 H5B 109.5 . . ?
H5A C5 H5B 109.5 . . ?
N1 C5 H5C 109.5 . . ?
H5A C5 H5C 109.5 . . ?
H5B C5 H5C 109.5 . . ?

loop_
_geom_bond_atom_site_label_1
_geom_bond_atom_site_label_2
_geom_bond_distance
_geom_bond_site_symmetry_2
_geom_bond_publ_flag
Pb1 Br3 2.8474(12) . ?
Pb1 Br2 2.9565(15) . ?
Pb1 Br1 2.9806(17) . ?
Pb1 Br2 3.1121(18) 2_554 ?
Pb1 Br1 3.1219(15) 2_554 ?
Br1 Pb1 3.1219(15) 2 ?
Br2 Pb1 3.1121(18) 2 ?
Cl1 C1 1.770(14) . ?
C1 C2 1.511(17) . ?
C1 H1A 0.9700 . ?
C1 H1B 0.9700 . ?
N1 C3 1.500(18) . ?
N1 C4 1.501(17) . ?
N1 C5 1.514(16) . ?
N1 C2 1.523(15) . ?
C2 H2A 0.9700 . ?
C2 H2B 0.9700 . ?
C4 H4A 0.9600 . ?
C4 H4B 0.9600 . ?
C4 H4C 0.9600 . ?
C3 H3A 0.9600 . ?
C3 H3B 0.9600 . ?
C3 H3C 0.9600 . ?
C5 H5A 0.9600 . ?
C5 H5B 0.9600 . ?
C5 H5C 0.9600 . ?
